data_4343039
loop_
_publ_author_name
'Zhang, Li'
'Zhang, Peng'
'Zhao, Lang'
'Wu, Jianfeng'
'Guo, Mei'
'Tang, Jinkui'

_publ_section_title
;
 Anions Influence the Relaxation Dynamics of Mono-\m3-OH-Capped Triangular
 Dysprosium Aggregates.
;
_journal_issue 11
_journal_name_full 'Inorganic chemistry'
_journal_page_first 5571
_journal_page_last 5578
_journal_paper_doi 10.1021/acs.inorgchem.5b00702
_journal_volume 54
_journal_year 2015
_chemical_formula_sum 'C52 H47 Cl2 Dy3 N12 O22'
_chemical_formula_weight 1750.42
_chemical_name_systematic
; 
 ? 
;
_space_group_IT_number 2
_symmetry_cell_setting triclinic
_symmetry_space_group_name_Hall '-P 1'
_symmetry_space_group_name_H-M 'P -1'
_atom_sites_solution_hydrogens geom
_atom_sites_solution_primary direct
_atom_sites_solution_secondary difmap
_audit_creation_method SHELXL-97
_cell_angle_alpha 77.9870(10)
_cell_angle_beta 86.5850(10)
_cell_angle_gamma 78.2860(10)
_cell_formula_units_Z 2
_cell_length_a 12.2026(5)
_cell_length_b 14.7513(6)
_cell_length_c 17.1605(7)
_cell_measurement_reflns_used 9240
_cell_measurement_temperature 296(2)
_cell_measurement_theta_max 26.08
_cell_measurement_theta_min 2.44
_cell_volume 2957.9(2)
_computing_cell_refinement 'Bruker SMART'
_computing_data_collection 'Bruker SMART'
_computing_data_reduction 'Bruker SAINT'
_computing_molecular_graphics 'Bruker SHELXTL'
_computing_publication_material 'Bruker SHELXTL'
_computing_structure_refinement 'SHELXL-97 (Sheldrick, 1997)'
_computing_structure_solution 'SHELXS-97 (Sheldrick, 1990)'
_diffrn_ambient_temperature 296(2)
_diffrn_measured_fraction_theta_full 0.996
_diffrn_measured_fraction_theta_max 0.996
_diffrn_measurement_device_type 'CCD area detector'
_diffrn_measurement_method 'phi and omega scans'
_diffrn_radiation_monochromator graphite
_diffrn_radiation_source 'fine-focus sealed tube'
_diffrn_radiation_type MoK\a
_diffrn_radiation_wavelength 0.71073
_diffrn_reflns_av_R_equivalents 0.0323
_diffrn_reflns_av_sigmaI/netI 0.0575
_diffrn_reflns_limit_h_max 15
_diffrn_reflns_limit_h_min -12
_diffrn_reflns_limit_k_max 18
_diffrn_reflns_limit_k_min -18
_diffrn_reflns_limit_l_max 20
_diffrn_reflns_limit_l_min -21
_diffrn_reflns_number 18814
_diffrn_reflns_theta_full 26.10
_diffrn_reflns_theta_max 26.10
_diffrn_reflns_theta_min 1.69
_exptl_absorpt_coefficient_mu 3.931
_exptl_absorpt_correction_T_max 0.474
_exptl_absorpt_correction_T_min 0.438
_exptl_absorpt_correction_type multi-scan
_exptl_absorpt_process_details '(Sadabs; bruker, 2000)'
_exptl_crystal_colour dark-red
_exptl_crystal_density_diffrn 1.965
_exptl_crystal_density_method 'not measured'
_exptl_crystal_description block
_exptl_crystal_F_000 1702
_exptl_crystal_size_max 0.22
_exptl_crystal_size_mid 0.20
_exptl_crystal_size_min 0.19
_refine_diff_density_max 2.291
_refine_diff_density_min -1.933
_refine_diff_density_rms 0.162
_refine_ls_extinction_method none
_refine_ls_goodness_of_fit_ref 1.035
_refine_ls_hydrogen_treatment constr
_refine_ls_matrix_type full
_refine_ls_number_parameters 827
_refine_ls_number_reflns 11683
_refine_ls_number_restraints 0
_refine_ls_restrained_S_all 1.035
_refine_ls_R_factor_all 0.0607
_refine_ls_R_factor_gt 0.0442
_refine_ls_shift/su_max 0.028
_refine_ls_shift/su_mean 0.000
_refine_ls_structure_factor_coef Fsqd
_refine_ls_weighting_details 'calc w=1/[\s^2^(Fo^2^)+(0.0588P)^2^+9.2993P] where P=(Fo^2^+2Fc^2^)/3'
_refine_ls_weighting_scheme calc
_refine_ls_wR_factor_gt 0.1138
_refine_ls_wR_factor_ref 0.1253
_reflns_number_gt 9169
_reflns_number_total 11683
_reflns_threshold_expression >2sigma(I)
_cod_data_source_file ic5b00702_si_002.cif
_cod_data_source_block d
_cod_depositor_comments
;
The following automatic conversions were performed:

'_symmetry_cell_setting' value 'Triclinic' changed to 'triclinic'
according to
/usr/data/users/saulius/crontab/automatic-downloads/rss-feeds/ACS/lib/dictionaries/cif_core.dic
dictionary named 'cif_core.dic' version 2.4.2 from 2011-04-26.

Automatic conversion script
Id: cif_fix_values 3271 2015-04-21 07:52:19Z andrius 

 Adding full bibliography for 4343036--4343039.cif.
;
_cod_original_sg_symbol_H-M P-1
_cod_database_code 4343039

loop_
_symmetry_equiv_pos_as_xyz
'x, y, z'
'-x, -y, -z'

loop_
_atom_site_label
_atom_site_type_symbol
_atom_site_fract_x
_atom_site_fract_y
_atom_site_fract_z
_atom_site_U_iso_or_equiv
_atom_site_adp_type
_atom_site_occupancy
_atom_site_symmetry_multiplicity
_atom_site_calc_flag
_atom_site_refinement_flags
Dy3 Dy 0.26122(3) 0.30385(2) 0.44258(2) 0.02976(10) Uani 1 1 d .
Dy1 Dy 0.47816(3) 0.24733(2) 0.272203(19) 0.02895(10) Uani 1 1 d .
Dy2 Dy 0.28231(3) 0.49702(2) 0.24754(2) 0.03658(11) Uani 1 1 d .
O1 O 0.3794(4) 0.3683(3) 0.3383(3) 0.0306(10) Uani 1 1 d .
H1 H 0.4354 0.3916 0.3633 0.037 Uiso 1 1 calc R
O2 O 0.3801(4) 0.1848(3) 0.3894(3) 0.0308(11) Uani 1 1 d .
O3 O 0.5932(4) 0.3522(3) 0.2188(3) 0.0381(12) Uani 1 1 d .
O4 O 0.3697(5) -0.1023(4) 0.4713(4) 0.0538(16) Uani 1 1 d .
H4 H 0.4189 -0.0800 0.4437 0.081 Uiso 1 1 calc R
O5 O 0.3698(5) 0.3759(3) 0.1820(3) 0.0403(12) Uani 1 1 d .
O6 O 0.2551(5) 0.5896(4) 0.3415(3) 0.0443(13) Uani 1 1 d .
O7 O 0.4003(8) 0.3933(5) -0.0643(4) 0.080(2) Uani 1 1 d .
H7 H 0.3742 0.4359 -0.0405 0.120 Uiso 1 1 calc R
O8 O 0.1637(4) 0.4231(3) 0.3398(3) 0.0358(11) Uani 1 1 d .
O9 O 0.4104(4) 0.2611(4) 0.5260(3) 0.0417(13) Uani 1 1 d .
O10 O -0.1823(5) 0.4923(6) 0.3180(5) 0.075(2) Uani 1 1 d .
H10 H -0.1489 0.4775 0.3603 0.113 Uiso 1 1 calc R
O11 O 0.5834(4) 0.2504(4) 0.3885(3) 0.0424(13) Uani 1 1 d .
H11 H 0.5631 0.2137 0.4360 0.051 Uiso 1 1 calc R
O12 O 0.4712(4) 0.5158(4) 0.2386(4) 0.0479(14) Uani 1 1 d .
H12 H 0.5199 0.4710 0.2157 0.057 Uiso 1 1 calc R
O13 O 0.2745(5) 0.4576(4) 0.4700(3) 0.0428(13) Uani 1 1 d .
H13 H 0.2245 0.5090 0.4428 0.051 Uiso 1 1 calc R
O14 O 0.3249(6) 0.1833(5) 0.2357(4) 0.0615(17) Uani 1 1 d .
H20 H 0.2594 0.2289 0.2323 0.074 Uiso 1 1 calc R
O15 O 0.1352(5) 0.2391(4) 0.3574(4) 0.0564(16) Uani 1 1 d .
O16 O -0.0313(6) 0.2088(7) 0.4215(5) 0.093(3) Uani 1 1 d .
O17 O -0.0237(8) 0.2641(9) 0.2844(6) 0.140(4) Uani 1 1 d .
O18 O 0.0629(10) 0.1112(7) 0.3414(9) 0.153(5) Uani 1 1 d .
O19 O 0.0931(17) 0.1349(18) 0.9271(10) 0.284(12) Uani 1 1 d .
O20 O 0.2174(15) 0.1917(9) 0.9738(11) 0.210(7) Uani 1 1 d .
O21 O 0.2553(16) 0.0426(12) 0.9727(12) 0.273(12) Uani 1 1 d .
O22 O 0.1304(10) 0.0923(7) 1.0590(6) 0.131(4) Uani 1 1 d .
N1 N 0.2340(5) 0.1312(4) 0.5027(4) 0.0346(14) Uani 1 1 d .
N2 N 0.4669(5) 0.0309(4) 0.3902(4) 0.0332(13) Uani 1 1 d .
N3 N 0.5346(5) 0.0743(4) 0.3328(3) 0.0312(13) Uani 1 1 d .
N4 N 0.6675(5) 0.1683(4) 0.2415(3) 0.0312(13) Uani 1 1 d .
N5 N 0.4900(6) 0.2329(5) 0.1220(4) 0.0449(16) Uani 1 1 d .
N6 N 0.3592(6) 0.4743(5) 0.0578(4) 0.0461(17) Uani 1 1 d .
N7 N 0.3113(6) 0.5424(5) 0.1006(4) 0.0451(16) Uani 1 1 d .
N8 N 0.2520(5) 0.6663(5) 0.1909(4) 0.0434(16) Uani 1 1 d .
N9 N 0.0726(6) 0.5343(5) 0.2100(4) 0.056(2) Uani 1 1 d .
N10 N -0.0053(5) 0.4280(4) 0.4072(4) 0.0381(15) Uani 1 1 d .
N11 N 0.0617(5) 0.3741(4) 0.4705(4) 0.0373(14) Uani 1 1 d .
N12 N 0.2033(5) 0.2957(4) 0.5815(4) 0.0352(14) Uani 1 1 d .
Cl1 Cl 0.0350(2) 0.20388(19) 0.35100(18) 0.0682(7) Uani 1 1 d .
Cl2 Cl 0.1748(4) 0.1097(2) 0.9840(2) 0.0972(11) Uani 1 1 d .
C1 C 0.1497(7) 0.1075(6) 0.5497(5) 0.0419(18) Uani 1 1 d .
H5 H 0.0999 0.1546 0.5692 0.050 Uiso 1 1 calc R
C2 C 0.1327(7) 0.0146(6) 0.5709(5) 0.045(2) Uani 1 1 d .
H2 H 0.0723 0.0002 0.6034 0.054 Uiso 1 1 calc R
C3 C 0.2065(7) -0.0545(6) 0.5430(5) 0.047(2) Uani 1 1 d .
H3 H 0.1961 -0.1166 0.5560 0.056 Uiso 1 1 calc R
C4 C 0.2963(6) -0.0327(5) 0.4957(5) 0.0372(17) Uani 1 1 d .
C5 C 0.3059(6) 0.0631(5) 0.4735(4) 0.0306(15) Uani 1 1 d .
C6 C 0.3905(6) 0.0950(5) 0.4147(4) 0.0291(15) Uani 1 1 d .
C7 C 0.6260(6) 0.0238(5) 0.3123(5) 0.0375(17) Uani 1 1 d .
H7A H 0.6442 -0.0411 0.3312 0.045 Uiso 1 1 calc R
C8 C 0.7002(6) 0.0748(5) 0.2573(5) 0.0346(16) Uani 1 1 d .
C9 C 0.7995(6) 0.0305(6) 0.2233(5) 0.0445(19) Uani 1 1 d .
H9 H 0.8215 -0.0349 0.2347 0.053 Uiso 1 1 calc R
C10 C 0.8623(7) 0.0845(6) 0.1736(5) 0.052(2) Uani 1 1 d .
H10A H 0.9266 0.0557 0.1495 0.062 Uiso 1 1 calc R
C11 C 0.8315(7) 0.1840(6) 0.1580(5) 0.045(2) Uani 1 1 d .
C12 C 0.7303(6) 0.2224(5) 0.1950(4) 0.0348(16) Uani 1 1 d .
C13 C 0.6902(6) 0.3225(5) 0.1846(4) 0.0360(17) Uani 1 1 d .
C14 C 0.7543(7) 0.3797(6) 0.1381(5) 0.047(2) Uani 1 1 d .
H21 H 0.7311 0.4450 0.1306 0.056 Uiso 1 1 calc R
C15 C 0.8541(8) 0.3421(7) 0.1016(6) 0.059(3) Uani 1 1 d .
H15 H 0.8958 0.3834 0.0711 0.071 Uiso 1 1 calc R
C16 C 0.8920(7) 0.2482(7) 0.1091(6) 0.055(2) Uani 1 1 d .
H16 H 0.9572 0.2256 0.0825 0.066 Uiso 1 1 calc R
C17 C 0.5336(8) 0.1558(6) 0.0924(5) 0.054(2) Uani 1 1 d .
H17 H 0.5667 0.1015 0.1275 0.065 Uiso 1 1 calc R
C18 C 0.5321(9) 0.1527(7) 0.0125(6) 0.064(3) Uani 1 1 d .
H18 H 0.5621 0.0975 -0.0057 0.077 Uiso 1 1 calc R
C19 C 0.4850(9) 0.2332(8) -0.0388(6) 0.067(3) Uani 1 1 d .
H19 H 0.4816 0.2325 -0.0927 0.080 Uiso 1 1 calc R
C20 C 0.4423(8) 0.3155(7) -0.0120(5) 0.053(2) Uani 1 1 d .
C21 C 0.4421(7) 0.3121(6) 0.0693(5) 0.0416(18) Uani 1 1 d .
C22 C 0.3872(6) 0.3924(6) 0.1052(4) 0.0399(18) Uani 1 1 d .
C23 C 0.2957(8) 0.6292(6) 0.0648(5) 0.053(2) Uani 1 1 d .
H23 H 0.3110 0.6460 0.0105 0.064 Uiso 1 1 calc R
C24 C 0.2536(8) 0.7004(6) 0.1115(6) 0.054(2) Uani 1 1 d .
C25 C 0.2198(9) 0.7987(6) 0.0799(6) 0.066(3) Uani 1 1 d .
H25 H 0.2200 0.8218 0.0252 0.080 Uiso 1 1 calc R
C26 C 0.1873(9) 0.8583(6) 0.1314(7) 0.066(3) Uani 1 1 d .
H26 H 0.1628 0.9223 0.1109 0.079 Uiso 1 1 calc R
C27 C 0.1894(8) 0.8268(6) 0.2141(6) 0.060(3) Uani 1 1 d .
C28 C 0.2228(7) 0.7258(5) 0.2412(5) 0.0440(19) Uani 1 1 d .
C29 C 0.2288(7) 0.6835(5) 0.3227(5) 0.045(2) Uani 1 1 d .
C30 C 0.2028(8) 0.7421(6) 0.3765(6) 0.053(2) Uani 1 1 d .
H30 H 0.2076 0.7170 0.4309 0.063 Uiso 1 1 calc R
C31 C 0.1686(8) 0.8412(7) 0.3491(7) 0.064(3) Uani 1 1 d .
H31 H 0.1507 0.8796 0.3865 0.077 Uiso 1 1 calc R
C32 C 0.1612(9) 0.8815(7) 0.2720(7) 0.068(3) Uani 1 1 d .
H32 H 0.1372 0.9465 0.2568 0.082 Uiso 1 1 calc R
C33 C 0.0285(9) 0.5829(7) 0.1425(6) 0.068(3) Uani 1 1 d .
H33 H 0.0758 0.6066 0.1023 0.082 Uiso 1 1 calc R
C34 C -0.0865(10) 0.6011(8) 0.1280(6) 0.072(3) Uani 1 1 d .
H34 H -0.1140 0.6338 0.0785 0.087 Uiso 1 1 calc R
C35 C -0.1571(8) 0.5703(7) 0.1870(6) 0.061(3) Uani 1 1 d .
H35 H -0.2338 0.5832 0.1787 0.074 Uiso 1 1 calc R
C36 C -0.1143(7) 0.5193(7) 0.2602(6) 0.055(2) Uani 1 1 d .
C37 C 0.0008(7) 0.5015(6) 0.2695(5) 0.0440(19) Uani 1 1 d .
C38 C 0.0558(6) 0.4469(5) 0.3435(5) 0.0347(16) Uani 1 1 d .
C39 C 0.0217(6) 0.3666(5) 0.5408(5) 0.0395(18) Uani 1 1 d .
H39 H -0.0527 0.3922 0.5508 0.047 Uiso 1 1 calc R
C40 C 0.0967(6) 0.3165(5) 0.6049(4) 0.0348(16) Uani 1 1 d .
C41 C 0.0656(7) 0.2898(6) 0.6852(5) 0.0437(19) Uani 1 1 d .
H41 H -0.0093 0.3033 0.7009 0.052 Uiso 1 1 calc R
C42 C 0.1436(8) 0.2448(6) 0.7397(5) 0.048(2) Uani 1 1 d .
H42 H 0.1218 0.2249 0.7923 0.058 Uiso 1 1 calc R
C43 C 0.2590(7) 0.2273(6) 0.7175(5) 0.0429(19) Uani 1 1 d .
C44 C 0.2830(6) 0.2535(5) 0.6351(4) 0.0364(17) Uani 1 1 d .
C45 C 0.3956(6) 0.2380(5) 0.6038(5) 0.0375(17) Uani 1 1 d .
C46 C 0.4803(7) 0.2013(6) 0.6588(5) 0.0458(19) Uani 1 1 d .
H46 H 0.5545 0.1940 0.6412 0.055 Uiso 1 1 calc R
C47 C 0.4564(8) 0.1749(6) 0.7400(5) 0.052(2) Uani 1 1 d .
H47 H 0.5151 0.1488 0.7749 0.063 Uiso 1 1 calc R
C48 C 0.3485(8) 0.1865(6) 0.7698(5) 0.051(2) Uani 1 1 d .
H48 H 0.3347 0.1675 0.8240 0.061 Uiso 1 1 calc R
C49 C 0.6716(11) 0.2998(8) 0.3954(8) 0.087(4) Uani 1 1 d .
H49A H 0.7388 0.2715 0.3705 0.131 Uiso 1 1 calc R
H49B H 0.6849 0.2960 0.4507 0.131 Uiso 1 1 calc R
H49C H 0.6500 0.3649 0.3696 0.131 Uiso 1 1 calc R
C50 C 0.5223(8) 0.5830(7) 0.2621(6) 0.063(3) Uani 1 1 d .
H50A H 0.5159 0.6382 0.2204 0.094 Uiso 1 1 calc R
H50B H 0.5999 0.5566 0.2724 0.094 Uiso 1 1 calc R
H50C H 0.4859 0.5999 0.3096 0.094 Uiso 1 1 calc R
C51 C 0.3460(10) 0.4786(8) 0.5202(7) 0.075(3) Uani 1 1 d .
H51A H 0.3262 0.4551 0.5745 0.113 Uiso 1 1 calc R
H51B H 0.3398 0.5459 0.5115 0.113 Uiso 1 1 calc R
H51C H 0.4216 0.4496 0.5093 0.113 Uiso 1 1 calc R
C52 C 0.3026(18) 0.1013(16) 0.2183(14) 0.192(11) Uani 1 1 d .
H52A H 0.3705 0.0546 0.2210 0.287 Uiso 1 1 calc R
H52B H 0.2731 0.1147 0.1656 0.287 Uiso 1 1 calc R
H52C H 0.2488 0.0778 0.2562 0.287 Uiso 1 1 calc R

loop_
_atom_site_aniso_label
_atom_site_aniso_U_11
_atom_site_aniso_U_22
_atom_site_aniso_U_33
_atom_site_aniso_U_23
_atom_site_aniso_U_13
_atom_site_aniso_U_12
Dy3 0.02808(17) 0.02618(17) 0.03239(19) -0.00358(14) 0.00567(13) -0.00336(13)
Dy1 0.03046(18) 0.02584(17) 0.02864(18) -0.00380(13) 0.00152(13) -0.00341(13)
Dy2 0.03472(19) 0.02827(19) 0.0391(2) 0.00284(15) 0.00606(15) -0.00020(14)
O1 0.031(2) 0.024(2) 0.034(3) -0.003(2) 0.001(2) -0.004(2)
O2 0.034(3) 0.021(2) 0.035(3) -0.001(2) 0.004(2) -0.0060(19)
O3 0.038(3) 0.029(3) 0.046(3) -0.007(2) 0.008(2) -0.005(2)
O4 0.058(4) 0.025(3) 0.075(4) -0.008(3) 0.021(3) -0.007(3)
O5 0.057(3) 0.032(3) 0.030(3) -0.004(2) -0.004(2) -0.005(2)
O6 0.054(3) 0.032(3) 0.045(3) -0.005(2) 0.001(3) -0.007(2)
O7 0.117(7) 0.076(5) 0.033(3) -0.009(3) -0.010(4) 0.013(5)
O8 0.035(3) 0.031(3) 0.042(3) -0.005(2) -0.002(2) -0.008(2)
O9 0.034(3) 0.049(3) 0.036(3) -0.004(2) 0.004(2) -0.001(2)
O10 0.036(3) 0.098(6) 0.085(5) 0.000(5) -0.014(4) -0.010(4)
O11 0.041(3) 0.048(3) 0.039(3) -0.003(2) -0.008(2) -0.013(2)
O12 0.039(3) 0.036(3) 0.070(4) -0.012(3) 0.008(3) -0.009(2)
O13 0.051(3) 0.033(3) 0.044(3) -0.006(2) -0.006(3) -0.010(2)
O14 0.061(4) 0.069(4) 0.059(4) -0.009(3) -0.015(3) -0.023(3)
O15 0.049(3) 0.055(4) 0.068(4) -0.002(3) -0.009(3) -0.022(3)
O16 0.064(5) 0.123(7) 0.097(6) -0.007(5) 0.014(4) -0.049(5)
O17 0.096(7) 0.218(13) 0.100(7) 0.001(8) -0.051(6) -0.033(8)
O18 0.150(9) 0.083(7) 0.266(15) -0.092(8) 0.056(10) -0.072(7)
O19 0.24(2) 0.43(3) 0.147(14) 0.086(17) -0.066(14) -0.12(2)
O20 0.252(18) 0.101(10) 0.265(19) 0.019(11) -0.019(15) -0.063(11)
O21 0.26(2) 0.182(15) 0.27(2) 0.008(14) 0.140(17) 0.101(14)
O22 0.171(10) 0.113(8) 0.084(6) -0.004(6) 0.047(7) 0.003(7)
N1 0.032(3) 0.034(3) 0.035(3) -0.004(3) 0.004(3) -0.005(3)
N2 0.038(3) 0.023(3) 0.036(3) -0.001(3) 0.008(3) -0.005(2)
N3 0.034(3) 0.026(3) 0.031(3) -0.006(2) 0.005(3) -0.002(2)
N4 0.033(3) 0.027(3) 0.033(3) -0.006(3) 0.005(3) -0.005(2)
N5 0.056(4) 0.038(4) 0.042(4) -0.008(3) -0.003(3) -0.010(3)
N6 0.054(4) 0.043(4) 0.033(3) 0.004(3) 0.003(3) -0.005(3)
N7 0.046(4) 0.040(4) 0.041(4) 0.005(3) -0.001(3) -0.002(3)
N8 0.039(4) 0.036(4) 0.044(4) 0.010(3) 0.004(3) -0.004(3)
N9 0.059(5) 0.055(5) 0.049(4) 0.009(4) -0.016(4) -0.015(4)
N10 0.030(3) 0.037(3) 0.046(4) -0.009(3) -0.001(3) -0.002(3)
N11 0.032(3) 0.036(3) 0.043(4) -0.007(3) 0.005(3) -0.007(3)
N12 0.033(3) 0.032(3) 0.041(4) -0.007(3) 0.005(3) -0.007(3)
Cl1 0.0592(14) 0.0668(16) 0.0867(19) -0.0136(14) -0.0148(14) -0.0287(12)
Cl2 0.124(3) 0.075(2) 0.074(2) 0.0075(16) 0.021(2) -0.006(2)
C1 0.042(4) 0.038(4) 0.046(5) -0.010(4) 0.013(4) -0.010(3)
C2 0.038(4) 0.042(5) 0.053(5) 0.000(4) 0.011(4) -0.016(4)
C3 0.050(5) 0.037(4) 0.056(5) -0.005(4) 0.009(4) -0.019(4)
C4 0.038(4) 0.032(4) 0.040(4) -0.004(3) -0.002(3) -0.005(3)
C5 0.031(4) 0.030(4) 0.031(4) -0.003(3) 0.000(3) -0.009(3)
C6 0.035(4) 0.030(4) 0.024(3) -0.005(3) -0.005(3) -0.009(3)
C7 0.033(4) 0.031(4) 0.047(5) -0.007(3) -0.001(3) -0.005(3)
C8 0.027(3) 0.033(4) 0.043(4) -0.013(3) 0.002(3) -0.002(3)
C9 0.037(4) 0.036(4) 0.060(5) -0.012(4) 0.012(4) -0.005(3)
C10 0.041(5) 0.052(5) 0.058(5) -0.018(4) 0.018(4) 0.004(4)
C11 0.039(4) 0.055(5) 0.040(4) -0.011(4) 0.012(4) -0.005(4)
C12 0.039(4) 0.032(4) 0.031(4) -0.004(3) 0.006(3) -0.006(3)
C13 0.036(4) 0.037(4) 0.033(4) -0.004(3) 0.002(3) -0.007(3)
C14 0.055(5) 0.035(4) 0.046(5) 0.002(4) 0.002(4) -0.013(4)
C15 0.051(5) 0.057(6) 0.066(6) 0.000(5) 0.022(5) -0.021(5)
C16 0.040(5) 0.066(6) 0.058(6) -0.016(5) 0.022(4) -0.012(4)
C17 0.069(6) 0.041(5) 0.049(5) -0.012(4) -0.003(5) -0.002(4)
C18 0.075(7) 0.064(6) 0.060(6) -0.032(5) -0.002(5) -0.007(5)
C19 0.081(7) 0.080(7) 0.039(5) -0.015(5) -0.003(5) -0.012(6)
C20 0.058(5) 0.061(6) 0.037(5) -0.009(4) 0.001(4) -0.007(4)
C21 0.045(4) 0.045(5) 0.036(4) -0.009(4) -0.005(3) -0.009(4)
C22 0.041(4) 0.046(5) 0.033(4) -0.005(4) -0.010(3) -0.010(4)
C23 0.059(5) 0.051(5) 0.039(5) 0.013(4) -0.002(4) -0.008(4)
C24 0.056(5) 0.038(5) 0.061(6) 0.001(4) 0.008(4) -0.009(4)
C25 0.076(7) 0.040(5) 0.067(7) 0.023(5) 0.000(5) -0.007(5)
C26 0.074(7) 0.027(4) 0.085(8) 0.009(5) -0.003(6) -0.001(4)
C27 0.059(6) 0.030(4) 0.081(7) 0.005(5) 0.007(5) -0.006(4)
C28 0.038(4) 0.033(4) 0.058(5) -0.002(4) 0.007(4) -0.009(3)
C29 0.040(4) 0.032(4) 0.060(5) -0.005(4) 0.000(4) -0.006(3)
C30 0.061(6) 0.041(5) 0.059(6) -0.015(4) -0.008(5) -0.009(4)
C31 0.064(6) 0.041(5) 0.095(8) -0.029(5) -0.003(6) -0.009(5)
C32 0.071(7) 0.032(5) 0.098(9) -0.014(5) 0.009(6) -0.005(4)
C33 0.068(7) 0.067(7) 0.066(7) 0.007(5) -0.031(5) -0.015(5)
C34 0.084(8) 0.079(7) 0.056(6) 0.002(5) -0.035(6) -0.026(6)
C35 0.044(5) 0.062(6) 0.076(7) -0.012(5) -0.021(5) -0.003(4)
C36 0.041(5) 0.053(5) 0.073(6) -0.014(5) -0.016(5) -0.008(4)
C37 0.039(4) 0.039(4) 0.054(5) -0.005(4) -0.011(4) -0.010(4)
C38 0.029(4) 0.033(4) 0.044(4) -0.012(3) -0.001(3) -0.009(3)
C39 0.027(4) 0.041(4) 0.051(5) -0.011(4) 0.003(3) -0.008(3)
C40 0.034(4) 0.036(4) 0.038(4) -0.012(3) 0.012(3) -0.014(3)
C41 0.036(4) 0.050(5) 0.047(5) -0.014(4) 0.015(4) -0.011(4)
C42 0.070(6) 0.045(5) 0.032(4) -0.008(4) 0.015(4) -0.021(4)
C43 0.057(5) 0.038(4) 0.038(4) -0.012(4) 0.005(4) -0.015(4)
C44 0.042(4) 0.032(4) 0.035(4) -0.007(3) 0.004(3) -0.007(3)
C45 0.041(4) 0.031(4) 0.043(4) -0.012(3) -0.002(3) -0.004(3)
C46 0.044(5) 0.044(5) 0.052(5) -0.013(4) -0.008(4) -0.007(4)
C47 0.062(6) 0.052(5) 0.045(5) -0.013(4) -0.021(4) -0.007(4)
C48 0.068(6) 0.044(5) 0.041(5) -0.009(4) -0.006(4) -0.008(4)
C49 0.114(10) 0.061(7) 0.094(9) -0.014(6) -0.044(8) -0.020(7)
C50 0.051(5) 0.062(6) 0.082(7) -0.028(5) 0.002(5) -0.015(5)
C51 0.093(8) 0.064(7) 0.079(7) -0.018(6) -0.024(6) -0.029(6)
C52 0.176(19) 0.24(2) 0.23(2) -0.14(2) 0.036(17) -0.138(19)

loop_
_atom_type_symbol
_atom_type_description
_atom_type_scat_dispersion_real
_atom_type_scat_dispersion_imag
_atom_type_scat_source
C C 0.0033 0.0016 'International Tables Vol C Tables 4.2.6.8 and 6.1.1.4'
H H 0.0000 0.0000 'International Tables Vol C Tables 4.2.6.8 and 6.1.1.4'
N N 0.0061 0.0033 'International Tables Vol C Tables 4.2.6.8 and 6.1.1.4'
O O 0.0106 0.0060 'International Tables Vol C Tables 4.2.6.8 and 6.1.1.4'
Cl Cl 0.1484 0.1585 'International Tables Vol C Tables 4.2.6.8 and 6.1.1.4'
Dy Dy -0.1892 4.4098 'International Tables Vol C Tables 4.2.6.8 and 6.1.1.4'

loop_
_geom_angle_atom_site_label_1
_geom_angle_atom_site_label_2
_geom_angle_atom_site_label_3
_geom_angle
O9 Dy3 O2 76.78(18)
O9 Dy3 O1 89.20(17)
O2 Dy3 O1 68.45(15)
O9 Dy3 O8 145.93(18)
O2 Dy3 O8 111.32(17)
O1 Dy3 O8 65.55(16)
O9 Dy3 N12 67.82(19)
O2 Dy3 N12 126.34(18)
O1 Dy3 N12 145.14(18)
O8 Dy3 N12 120.76(18)
O9 Dy3 O13 79.32(19)
O2 Dy3 O13 136.13(17)
O1 Dy3 O13 75.01(17)
O8 Dy3 O13 72.47(17)
N12 Dy3 O13 75.17(19)
O9 Dy3 N11 129.1(2)
O2 Dy3 N11 145.05(19)
O1 Dy3 N11 126.17(18)
O8 Dy3 N11 62.45(19)
N12 Dy3 N11 62.8(2)
O13 Dy3 N11 77.21(19)
O9 Dy3 O15 143.7(2)
O2 Dy3 O15 73.71(19)
O1 Dy3 O15 98.98(18)
O8 Dy3 O15 66.58(18)
N12 Dy3 O15 115.2(2)
O13 Dy3 O15 136.93(19)
N11 Dy3 O15 72.6(2)
O9 Dy3 N1 82.63(19)
O2 Dy3 N1 64.63(17)
O1 Dy3 N1 133.02(17)
O8 Dy3 N1 131.22(18)
N12 Dy3 N1 71.78(19)
O13 Dy3 N1 146.37(18)
N11 Dy3 N1 92.97(19)
O15 Dy3 N1 65.96(19)
O9 Dy3 Dy1 86.46(13)
O2 Dy3 Dy1 34.29(11)
O1 Dy3 Dy1 34.81(11)
O8 Dy3 Dy1 84.80(12)
N12 Dy3 Dy1 153.17(14)
O13 Dy3 Dy1 108.54(13)
N11 Dy3 Dy1 143.89(15)
O15 Dy3 Dy1 80.94(14)
N1 Dy3 Dy1 98.33(13)
O9 Dy3 Dy2 117.35(13)
O2 Dy3 Dy2 92.79(11)
O1 Dy3 Dy2 33.16(11)
O8 Dy3 Dy2 32.78(12)
N12 Dy3 Dy2 138.92(14)
O13 Dy3 Dy2 66.77(12)
N11 Dy3 Dy2 93.32(14)
O15 Dy3 Dy2 84.89(13)
N1 Dy3 Dy2 146.68(13)
Dy1 Dy3 Dy2 59.625(8)
O3 Dy1 O2 145.10(18)
O3 Dy1 O1 86.43(16)
O2 Dy1 O1 67.69(15)
O3 Dy1 O5 72.09(18)
O2 Dy1 O5 115.30(17)
O1 Dy1 O5 67.72(17)
O3 Dy1 O14 140.7(2)
O2 Dy1 O14 70.07(19)
O1 Dy1 O14 101.2(2)
O5 Dy1 O14 75.4(2)
O3 Dy1 N4 67.14(18)
O2 Dy1 N4 120.50(17)
O1 Dy1 N4 142.00(18)
O5 Dy1 N4 123.68(18)
O14 Dy1 N4 116.7(2)
O3 Dy1 O11 77.86(18)
O2 Dy1 O11 71.79(17)
O1 Dy1 O11 70.63(17)
O5 Dy1 O11 129.34(18)
O14 Dy1 O11 141.11(19)
N4 Dy1 O11 77.21(19)
O3 Dy1 N3 127.90(18)
O2 Dy1 N3 61.71(16)
O1 Dy1 N3 126.42(17)
O5 Dy1 N3 151.91(19)
O14 Dy1 N3 77.8(2)
N4 Dy1 N3 62.88(18)
O11 Dy1 N3 77.87(19)
O3 Dy1 N5 78.5(2)
O2 Dy1 N5 136.22(19)
O1 Dy1 N5 131.78(18)
O5 Dy1 N5 64.07(19)
O14 Dy1 N5 67.7(2)
N4 Dy1 N5 71.0(2)
O11 Dy1 N5 145.8(2)
N3 Dy1 N5 97.98(19)
O3 Dy1 Dy2 75.38(12)
O2 Dy1 Dy2 92.87(11)
O1 Dy1 Dy2 33.86(11)
O5 Dy1 Dy2 33.94(12)
O14 Dy1 Dy2 89.66(17)
N4 Dy1 Dy2 142.25(13)
O11 Dy1 Dy2 99.59(13)
N3 Dy1 Dy2 154.16(13)
N5 Dy1 Dy2 97.94(15)
O3 Dy1 Dy3 119.90(12)
O2 Dy1 Dy3 33.52(11)
O1 Dy1 Dy3 34.81(11)
O5 Dy1 Dy3 88.71(13)
O14 Dy1 Dy3 80.24(17)
N4 Dy1 Dy3 145.46(14)
O11 Dy1 Dy3 72.17(13)
N3 Dy1 Dy3 94.87(13)
N5 Dy1 Dy3 141.79(15)
Dy2 Dy1 Dy3 60.455(8)
O6 Dy2 O8 77.78(18)
O6 Dy2 O1 91.38(18)
O8 Dy2 O1 67.26(16)
O6 Dy2 O5 157.97(19)
O8 Dy2 O5 102.91(18)
O1 Dy2 O5 69.28(17)
O6 Dy2 O12 87.3(2)
O8 Dy2 O12 138.13(19)
O1 Dy2 O12 74.37(18)
O5 Dy2 O12 77.64(19)
O6 Dy2 N8 66.4(2)
O8 Dy2 N8 125.21(19)
O1 Dy2 N8 147.9(2)
O5 Dy2 N8 125.7(2)
O12 Dy2 N8 81.4(2)
O6 Dy2 N7 129.4(2)
O8 Dy2 N7 140.1(2)
O1 Dy2 N7 129.03(19)
O5 Dy2 N7 63.31(19)
O12 Dy2 N7 78.3(2)
N8 Dy2 N7 63.6(2)
O6 Dy2 N9 94.0(2)
O8 Dy2 N9 64.3(2)
O1 Dy2 N9 128.7(2)
O5 Dy2 N9 106.2(2)
O12 Dy2 N9 156.8(2)
N8 Dy2 N9 77.9(2)
N7 Dy2 N9 83.1(2)
O6 Dy2 Dy1 124.81(13)
O8 Dy2 Dy1 85.85(12)
O1 Dy2 Dy1 34.63(12)
O5 Dy2 Dy1 34.74(12)
O12 Dy2 Dy1 71.05(13)
N8 Dy2 Dy1 148.74(15)
N7 Dy2 Dy1 95.79(15)
N9 Dy2 Dy1 125.08(18)
O6 Dy2 Dy3 79.70(13)
O8 Dy2 Dy3 33.75(12)
O1 Dy2 Dy3 33.91(11)
O5 Dy2 Dy3 88.88(12)
O12 Dy2 Dy3 105.46(14)
N8 Dy2 Dy3 145.24(17)
N7 Dy2 Dy3 150.86(16)
N9 Dy2 Dy3 97.56(16)
Dy1 Dy2 Dy3 59.920(8)
Dy2 O1 Dy3 112.93(18)
Dy2 O1 Dy1 111.51(19)
Dy3 O1 Dy1 110.38(18)
C6 O2 Dy3 126.7(4)
C6 O2 Dy1 121.0(4)
Dy3 O2 Dy1 112.19(17)
C13 O3 Dy1 120.5(4)
C22 O5 Dy2 121.2(5)
C22 O5 Dy1 123.5(5)
Dy2 O5 Dy1 111.3(2)
C29 O6 Dy2 122.6(5)
C38 O8 Dy2 126.3(5)
C38 O8 Dy3 119.9(5)
Dy2 O8 Dy3 113.5(2)
C45 O9 Dy3 120.9(5)
C49 O11 Dy1 130.5(6)
C50 O12 Dy2 131.1(5)
C51 O13 Dy3 129.1(6)
C52 O14 Dy1 140.9(11)
Cl1 O15 Dy3 148.9(4)
C1 N1 C5 118.9(6)
C1 N1 Dy3 125.8(5)
C5 N1 Dy3 114.7(4)
C6 N2 N3 109.5(5)
C7 N3 N2 118.0(6)
C7 N3 Dy1 121.8(5)
N2 N3 Dy1 120.2(4)
C8 N4 C12 120.3(6)
C8 N4 Dy1 122.7(5)
C12 N4 Dy1 116.0(4)
C17 N5 C21 117.3(7)
C17 N5 Dy1 127.0(6)
C21 N5 Dy1 115.6(5)
C22 N6 N7 110.5(6)
C23 N7 N6 118.2(7)
C23 N7 Dy2 121.4(6)
N6 N7 Dy2 119.8(4)
C28 N8 C24 120.0(7)
C28 N8 Dy2 117.4(5)
C24 N8 Dy2 122.3(6)
C33 N9 C37 117.5(8)
C33 N9 Dy2 127.2(7)
C37 N9 Dy2 115.3(5)
C38 N10 N11 110.4(6)
C39 N11 N10 119.1(6)
C39 N11 Dy3 121.6(5)
N10 N11 Dy3 119.2(4)
C40 N12 C44 120.4(6)
C40 N12 Dy3 123.1(5)
C44 N12 Dy3 115.6(5)
O18 Cl1 O16 109.6(6)
O18 Cl1 O17 111.8(8)
O16 Cl1 O17 109.8(6)
O18 Cl1 O15 109.8(6)
O16 Cl1 O15 109.1(5)
O17 Cl1 O15 106.6(5)
O21 Cl2 O22 111.6(9)
O21 Cl2 O19 114.8(16)
O22 Cl2 O19 111.7(10)
O21 Cl2 O20 107.9(13)
O22 Cl2 O20 108.5(10)
O19 Cl2 O20 101.6(12)
N1 C1 C2 122.5(7)
C3 C2 C1 118.7(7)
C2 C3 C4 120.2(7)
O4 C4 C3 119.1(7)
O4 C4 C5 122.6(7)
C3 C4 C5 118.2(7)
N1 C5 C4 121.3(6)
N1 C5 C6 116.5(6)
C4 C5 C6 122.2(6)
O2 C6 N2 125.1(6)
O2 C6 C5 116.7(6)
N2 C6 C5 118.1(6)
N3 C7 C8 116.0(7)
N4 C8 C9 121.2(7)
N4 C8 C7 114.7(6)
C9 C8 C7 124.0(7)
C10 C9 C8 119.2(7)
C9 C10 C11 120.7(7)
C10 C11 C12 116.1(7)
C10 C11 C16 126.0(7)
C12 C11 C16 117.9(8)
N4 C12 C11 122.4(7)
N4 C12 C13 115.9(6)
C11 C12 C13 121.6(7)
O3 C13 C14 125.2(7)
O3 C13 C12 117.7(6)
C14 C13 C12 117.1(7)
C13 C14 C15 121.4(8)
C16 C15 C14 122.5(8)
C15 C16 C11 119.4(8)
N5 C17 C18 123.5(9)
C19 C18 C17 117.8(9)
C18 C19 C20 121.1(9)
O7 C20 C19 119.3(8)
O7 C20 C21 122.9(8)
C19 C20 C21 117.8(8)
N5 C21 C20 122.3(8)
N5 C21 C22 115.3(7)
C20 C21 C22 122.3(7)
N6 C22 O5 125.0(7)
N6 C22 C21 117.6(7)
O5 C22 C21 117.4(7)
N7 C23 C24 117.8(8)
N8 C24 C25 120.9(9)
N8 C24 C23 114.0(7)
C25 C24 C23 125.0(9)
C26 C25 C24 118.6(9)
C25 C26 C27 122.4(8)
C32 C27 C26 127.2(9)
C32 C27 C28 117.3(9)
C26 C27 C28 115.4(9)
N8 C28 C29 115.4(7)
N8 C28 C27 122.5(8)
C29 C28 C27 122.1(8)
O6 C29 C30 125.1(8)
O6 C29 C28 117.4(8)
C30 C29 C28 117.4(8)
C29 C30 C31 120.0(9)
C32 C31 C30 122.8(10)
C31 C32 C27 120.4(9)
N9 C33 C34 123.3(11)
C35 C34 C33 119.1(9)
C34 C35 C36 119.7(9)
O10 C36 C37 122.1(8)
O10 C36 C35 119.9(8)
C37 C36 C35 118.0(9)
N9 C37 C36 122.4(8)
N9 C37 C38 114.8(7)
C36 C37 C38 122.8(8)
O8 C38 N10 124.9(7)
O8 C38 C37 116.0(7)
N10 C38 C37 119.0(7)
N11 C39 C40 117.2(7)
N12 C40 C41 120.4(7)
N12 C40 C39 113.8(6)
C41 C40 C39 125.8(7)
C42 C41 C40 120.3(7)
C41 C42 C43 120.6(7)
C48 C43 C44 118.7(8)
C48 C43 C42 125.8(8)
C44 C43 C42 115.5(7)
N12 C44 C43 122.6(7)
N12 C44 C45 115.8(6)
C43 C44 C45 121.6(7)
O9 C45 C46 125.4(7)
O9 C45 C44 117.8(7)
C46 C45 C44 116.8(7)
C45 C46 C47 121.4(8)
C48 C47 C46 121.9(8)
C47 C48 C43 119.5(8)

loop_
_geom_bond_atom_site_label_1
_geom_bond_atom_site_label_2
_geom_bond_distance
Dy3 O9 2.287(5)
Dy3 O2 2.344(5)
Dy3 O1 2.393(5)
Dy3 O8 2.393(5)
Dy3 N12 2.432(6)
Dy3 O13 2.448(5)
Dy3 N11 2.505(6)
Dy3 O15 2.619(6)
Dy3 N1 2.621(6)
Dy3 Dy1 3.9303(5)
Dy3 Dy2 3.9514(5)
Dy1 O3 2.311(5)
Dy1 O2 2.391(4)
Dy1 O1 2.394(5)
Dy1 O5 2.397(5)
Dy1 O14 2.426(6)
Dy1 N4 2.448(6)
Dy1 O11 2.450(5)
Dy1 N3 2.517(6)
Dy1 N5 2.624(7)
Dy1 Dy2 3.9186(5)
Dy2 O6 2.290(5)
Dy2 O8 2.332(5)
Dy2 O1 2.347(4)
Dy2 O5 2.349(5)
Dy2 O12 2.368(5)
Dy2 N8 2.444(6)
Dy2 N7 2.494(7)
Dy2 N9 2.597(7)
O2 C6 1.288(8)
O3 C13 1.323(9)
O4 C4 1.339(9)
O5 C22 1.302(9)
O6 C29 1.331(9)
O7 C20 1.331(11)
O8 C38 1.294(8)
O9 C45 1.319(9)
O10 C36 1.305(12)
O11 C49 1.439(12)
O12 C50 1.408(10)
O13 C51 1.382(11)
O14 C52 1.386(18)
O15 Cl1 1.441(6)
O16 Cl1 1.421(9)
O17 Cl1 1.423(9)
O18 Cl1 1.383(9)
O19 Cl2 1.379(17)
O20 Cl2 1.385(14)
O21 Cl2 1.282(13)
O22 Cl2 1.361(9)
N1 C1 1.327(9)
N1 C5 1.352(9)
N2 C6 1.303(9)
N2 N3 1.386(8)
N3 C7 1.283(9)
N4 C8 1.329(9)
N4 C12 1.332(9)
N5 C17 1.340(11)
N5 C21 1.367(10)
N6 C22 1.302(10)
N6 N7 1.382(10)
N7 C23 1.281(10)
N8 C28 1.340(11)
N8 C24 1.350(11)
N9 C33 1.309(11)
N9 C37 1.381(11)
N10 C38 1.299(10)
N10 N11 1.400(9)
N11 C39 1.266(10)
N12 C40 1.332(9)
N12 C44 1.342(9)
C1 C2 1.397(11)
C2 C3 1.364(11)
C3 C4 1.375(11)
C4 C5 1.411(10)
C5 C6 1.478(10)
C7 C8 1.468(10)
C8 C9 1.410(10)
C9 C10 1.355(11)
C10 C11 1.412(12)
C11 C12 1.420(10)
C11 C16 1.423(12)
C12 C13 1.436(10)
C13 C14 1.370(11)
C14 C15 1.400(12)
C15 C16 1.351(13)
C17 C18 1.383(13)
C18 C19 1.365(14)
C19 C20 1.380(13)
C20 C21 1.386(11)
C21 C22 1.471(11)
C23 C24 1.445(13)
C24 C25 1.423(12)
C25 C26 1.361(14)
C26 C27 1.398(14)
C27 C32 1.391(14)
C27 C28 1.446(11)
C28 C29 1.407(12)
C29 C30 1.374(12)
C30 C31 1.422(12)
C31 C32 1.333(15)
C33 C34 1.402(14)
C34 C35 1.356(14)
C35 C36 1.392(13)
C36 C37 1.389(11)
C37 C38 1.473(11)
C39 C40 1.450(11)
C40 C41 1.405(11)
C41 C42 1.346(12)
C42 C43 1.423(12)
C43 C48 1.409(12)
C43 C44 1.416(11)
C44 C45 1.436(10)
C45 C46 1.389(11)
C46 C47 1.396(12)
C47 C48 1.374(13)
